data_4516082
loop_
_publ_author_name
'Yunusova, Sevilya N.'
'Bolotin, Dmitrii S.'
'Suslonov, Vitalii V.'
'Vovk, Mikhail A.'
'Tolstoy, Peter M.'
'Kukushkin, Vadim Yu'

_publ_section_title
;
 3-Dialkylamino-1,2,4-triazoles via Zn<sup>II</sup>-Catalyzed Acyl
 Hydrazide-Dialkylcyanamide Coupling.
;
_journal_issue 7
_journal_name_full 'ACS omega'
_journal_page_first 7224
_journal_page_last 7234
_journal_paper_doi 10.1021/acsomega.8b01047
_journal_volume 3
_journal_year 2018
_chemical_formula_moiety 'C12 H14 N4'
_chemical_formula_sum 'C12 H14 N4'
_chemical_formula_weight 214.27
_space_group_crystal_system tetragonal
_space_group_IT_number 88
_space_group_name_Hall '-I 4ad'
_space_group_name_H-M_alt 'I 41/a :2'
_atom_sites_solution_hydrogens geom
_atom_sites_solution_primary iterative
_audit_creation_date 2017-12-13
_audit_creation_method
;
Olex2 1.2
(compiled 2017.08.10 svn.r3458 for OlexSys, GUI svn.r5381)
;
_cell_angle_alpha 90
_cell_angle_beta 90
_cell_angle_gamma 90
_cell_formula_units_Z 16
_cell_length_a 14.81904(15)
_cell_length_b 14.81904(15)
_cell_length_c 20.4674(4)
_cell_measurement_reflns_used 22445
_cell_measurement_temperature 100(2)
_cell_measurement_theta_max 30.3430
_cell_measurement_theta_min 3.2320
_cell_volume 4494.72(11)
_computing_cell_refinement
;
CrysAlisPro, Agilent Technologies,
Version 1.171.37.35 (release 13-08-2014 CrysAlis171 .NET)
(compiled Aug 13 2014,18:06:01)
;
_computing_data_collection
;
CrysAlisPro, Agilent Technologies,
Version 1.171.37.35 (release 13-08-2014 CrysAlis171 .NET)
(compiled Aug 13 2014,18:06:01)
;
_computing_data_reduction
;
CrysAlisPro, Agilent Technologies,
Version 1.171.37.35 (release 13-08-2014 CrysAlis171 .NET)
(compiled Aug 13 2014,18:06:01)
;
_computing_molecular_graphics 'Olex2 (Dolomanov et al., 2009)'
_computing_publication_material 'Olex2 (Dolomanov et al., 2009)'
_computing_structure_refinement 'ShelXL (Sheldrick, 2015)'
_computing_structure_solution
;
Superflip (Palatinus & Chapuis, 2007;Palatinus & van der Lee, 2008;
Palatinus et al., 2012)
;
_diffrn_ambient_environment N~2~
_diffrn_ambient_temperature 100(2)
_diffrn_detector 'CCD plate'
_diffrn_detector_area_resol_mean 10.3829
_diffrn_detector_type Atlas
_diffrn_measured_fraction_theta_full 0.996
_diffrn_measured_fraction_theta_max 0.997
_diffrn_measurement_details
;
#__ type_ start__ end____ width___ exp.time_
  1 omega  -38.00  -11.00   1.0000   21.6800
omega____ theta____ kappa____ phi______ frames
    -      -10.9969  -38.0000 -120.0000 27

#__ type_ start__ end____ width___ exp.time_
  2 omega  -15.00   30.00   1.0000   21.6800
omega____ theta____ kappa____ phi______ frames
    -      -10.9969  -99.0000  -90.0000 45

#__ type_ start__ end____ width___ exp.time_
  3 omega  -33.00   -6.00   1.0000   21.6800
omega____ theta____ kappa____ phi______ frames
    -      -10.9969  -57.0000   90.0000 27

#__ type_ start__ end____ width___ exp.time_
  4 omega   48.00  101.00   1.0000   21.6800
omega____ theta____ kappa____ phi______ frames
    -       12.7157  178.0000  150.0000 53

#__ type_ start__ end____ width___ exp.time_
  5 omega   10.00   51.00   1.0000   21.6800
omega____ theta____ kappa____ phi______ frames
    -       12.7157   57.0000   30.0000 41

#__ type_ start__ end____ width___ exp.time_
  6 omega  -53.00  -21.00   1.0000   21.6800
omega____ theta____ kappa____ phi______ frames
    -       12.7157  -19.0000  120.0000 32

#__ type_ start__ end____ width___ exp.time_
  7 omega  -63.00   45.00   1.0000   21.6800
omega____ theta____ kappa____ phi______ frames
    -       12.7157  -77.0000 -180.0000 108

#__ type_ start__ end____ width___ exp.time_
  8 omega   57.00   84.00   1.0000   21.6800
omega____ theta____ kappa____ phi______ frames
    -       12.7157  178.0000  -90.0000 27

#__ type_ start__ end____ width___ exp.time_
  9 omega   19.00   44.00   1.0000   21.6800
omega____ theta____ kappa____ phi______ frames
    -       12.7157  -99.0000  150.0000 25

#__ type_ start__ end____ width___ exp.time_
 10 omega  -11.00   15.00   1.0000   21.6800
omega____ theta____ kappa____ phi______ frames
    -       12.7157   38.0000 -180.0000 26

#__ type_ start__ end____ width___ exp.time_
 11 omega  -16.00    9.00   1.0000   21.6800
omega____ theta____ kappa____ phi______ frames
    -       12.7157  -19.0000  120.0000 25

#__ type_ start__ end____ width___ exp.time_
 12 omega   60.00   95.00   1.0000   21.6800
omega____ theta____ kappa____ phi______ frames
    -       12.7157 -178.0000  -30.0000 35

#__ type_ start__ end____ width___ exp.time_
 13 omega    7.00   32.00   1.0000   21.6800
omega____ theta____ kappa____ phi______ frames
    -       12.7157  -57.0000   90.0000 25

#__ type_ start__ end____ width___ exp.time_
 14 omega  -71.00   25.00   1.0000   21.6800
omega____ theta____ kappa____ phi______ frames
    -       12.7157    0.0000 -150.0000 96

#__ type_ start__ end____ width___ exp.time_
 15 omega   -7.00   87.00   1.0000   21.6800
omega____ theta____ kappa____ phi______ frames
    -       12.7157   38.0000 -150.0000 94

#__ type_ start__ end____ width___ exp.time_
 16 omega  -12.00   87.00   1.0000   21.6800
omega____ theta____ kappa____ phi______ frames
    -       12.7157   38.0000  -60.0000 99

#__ type_ start__ end____ width___ exp.time_
 17 omega    4.00   35.00   1.0000   21.6800
omega____ theta____ kappa____ phi______ frames
    -       14.0000 -128.0000    0.3621 31

#__ type_ start__ end____ width___ exp.time_
 18 omega   42.00   72.00   1.0000   21.6800
omega____ theta____ kappa____ phi______ frames
    -       14.0000 -128.0000    0.3621 30

#__ type_ start__ end____ width___ exp.time_
 19 omega   43.00   68.00   1.0000   21.6800
omega____ theta____ kappa____ phi______ frames
    -       14.0000 -121.0000 -102.2200 25

#__ type_ start__ end____ width___ exp.time_
 20 omega   14.00   73.00   1.0000   21.6800
omega____ theta____ kappa____ phi______ frames
    -       14.0000 -129.0000   60.0855 59
;
_diffrn_measurement_device 'four-circle diffractometer'
_diffrn_measurement_device_type 'SuperNova, Dual, Cu at zero, Atlas'
_diffrn_measurement_method '\w scans'
_diffrn_orient_matrix_UB_11 -0.0188539000
_diffrn_orient_matrix_UB_12 0.0307538000
_diffrn_orient_matrix_UB_13 -0.0227751000
_diffrn_orient_matrix_UB_21 -0.0026405000
_diffrn_orient_matrix_UB_22 -0.0349594000
_diffrn_orient_matrix_UB_23 -0.0235935000
_diffrn_orient_matrix_UB_31 -0.0439168000
_diffrn_orient_matrix_UB_32 -0.0110992000
_diffrn_orient_matrix_UB_33 0.0112002000
_diffrn_radiation_monochromator mirror
_diffrn_radiation_probe x-ray
_diffrn_radiation_type MoK\a
_diffrn_radiation_wavelength 0.71073
_diffrn_reflns_av_R_equivalents 0.0482
_diffrn_reflns_av_unetI/netI 0.0137
_diffrn_reflns_Laue_measured_fraction_full 0.996
_diffrn_reflns_Laue_measured_fraction_max 0.997
_diffrn_reflns_limit_h_max 19
_diffrn_reflns_limit_h_min -19
_diffrn_reflns_limit_k_max 19
_diffrn_reflns_limit_k_min -19
_diffrn_reflns_limit_l_max 26
_diffrn_reflns_limit_l_min -26
_diffrn_reflns_number 54658
_diffrn_reflns_point_group_measured_fraction_full 0.996
_diffrn_reflns_point_group_measured_fraction_max 0.997
_diffrn_reflns_theta_full 25.242
_diffrn_reflns_theta_max 27.485
_diffrn_reflns_theta_min 3.231
_diffrn_source 'SuperNova (Mo) X-ray Source'
_exptl_absorpt_coefficient_mu 0.080
_exptl_absorpt_correction_T_max 1.00000
_exptl_absorpt_correction_T_min 0.82824
_exptl_absorpt_correction_type multi-scan
_exptl_absorpt_process_details
;
CrysAlisPro, Agilent Technologies,
Version 1.171.37.35 (release 13-08-2014 CrysAlis171 .NET)
(compiled Aug 13 2014,18:06:01)
Empirical absorption correction using spherical harmonics,
 implemented in SCALE3 ABSPACK scaling algorithm.
;
_exptl_crystal_colour 'clear colourless'
_exptl_crystal_colour_lustre clear
_exptl_crystal_colour_primary colourless
_exptl_crystal_density_diffrn 1.267
_exptl_crystal_description prism
_exptl_crystal_F_000 1824
_exptl_crystal_size_max 0.41
_exptl_crystal_size_mid 0.33
_exptl_crystal_size_min 0.23
_refine_diff_density_max 0.235
_refine_diff_density_min -0.219
_refine_diff_density_rms 0.037
_refine_ls_extinction_method none
_refine_ls_goodness_of_fit_ref 1.034
_refine_ls_hydrogen_treatment constr
_refine_ls_matrix_type full
_refine_ls_number_parameters 145
_refine_ls_number_reflns 2572
_refine_ls_number_restraints 0
_refine_ls_restrained_S_all 1.034
_refine_ls_R_factor_all 0.0437
_refine_ls_R_factor_gt 0.0382
_refine_ls_shift/su_max 0.001
_refine_ls_shift/su_mean 0.000
_refine_ls_structure_factor_coef Fsqd
_refine_ls_weighting_details 'w=1/[\s^2^(Fo^2^)+(0.0414P)^2^+3.9940P] where P=(Fo^2^+2Fc^2^)/3'
_refine_ls_weighting_scheme calc
_refine_ls_wR_factor_gt 0.0926
_refine_ls_wR_factor_ref 0.0975
_reflns_Friedel_coverage 0.000
_reflns_number_gt 2273
_reflns_number_total 2572
_reflns_threshold_expression 'I > 2\s(I)'
_cod_data_source_file ao8b01047_si_002.cif
_cod_data_source_block 13
_cod_original_cell_volume 4494.73(13)
_cod_original_sg_symbol_H-M 'I 41/a'
_cod_database_code 4516082
_shelx_shelxl_version_number 2014/7
_chemical_oxdiff_formula 'N4 C12'
_shelx_space_group_comment
;
The symmetry employed for this shelxl refinement is uniquely defined
by the following loop, which should always be used as a source of
symmetry information in preference to the above space-group names.
They are only intended as comments.
;
_reflns_odcompleteness_completeness 99.80
_reflns_odcompleteness_iscentric 1
_reflns_odcompleteness_theta 27.04
_olex2_refinement_description
;
1. Fixed Uiso
 At 1.2 times of:
  All C(H) groups, All C(H,H) groups, All N(H) groups
2.a Secondary CH2 refined with riding coordinates:
 C4(H4A,H4B), C6(H6A,H6B), C7(H7A,H7B), C5(H5A,H5B)
2.b Aromatic/amide H refined with riding coordinates:
 N1(H1), C8(H8), C12(H12), C9(H9), C10(H10), C11(H11)
;
_olex2_date_sample_data_collection 2017-11-16
_olex2_submission_special_instructions 'No special instructions were received'

loop_
_space_group_symop_operation_xyz
'x, y, z'
'-y+3/4, x+1/4, z+1/4'
'-x+1/2, -y, z+1/2'
'y+3/4, -x+3/4, z+3/4'
'x+1/2, y+1/2, z+1/2'
'-y+5/4, x+3/4, z+3/4'
'-x+1, -y+1/2, z+1'
'y+5/4, -x+5/4, z+5/4'
'-x, -y, -z'
'y-3/4, -x-1/4, -z-1/4'
'x-1/2, y, -z-1/2'
'-y-3/4, x-3/4, -z-3/4'
'-x+1/2, -y+1/2, -z+1/2'
'y-1/4, -x+1/4, -z+1/4'
'x, y+1/2, -z'
'-y-1/4, x-1/4, -z-1/4'

loop_
_atom_site_label
_atom_site_type_symbol
_atom_site_fract_x
_atom_site_fract_y
_atom_site_fract_z
_atom_site_U_iso_or_equiv
_atom_site_adp_type
_atom_site_occupancy
_atom_site_site_symmetry_order
_atom_site_calc_flag
_atom_site_refinement_flags_posn
N2 N 0.59568(6) 0.64919(6) 0.57184(4) 0.0187(2) Uani 1 1 d .
N1 N 0.50492(6) 0.63418(6) 0.56243(4) 0.0189(2) Uani 1 1 d .
H1 H 0.4643 0.6295 0.5936 0.023 Uiso 1 1 calc R
N3 N 0.56475(6) 0.63666(6) 0.46358(4) 0.0207(2) Uani 1 1 d .
N4 N 0.40565(7) 0.61378(8) 0.47356(5) 0.0278(2) Uani 1 1 d .
C1 C 0.62756(7) 0.64941(7) 0.51131(5) 0.0173(2) Uani 1 1 d .
C2 C 0.72454(7) 0.65916(7) 0.49770(5) 0.0185(2) Uani 1 1 d .
C3 C 0.48837(7) 0.62771(7) 0.49786(5) 0.0199(2) Uani 1 1 d .
C8 C 0.75552(8) 0.65971(7) 0.43330(6) 0.0223(2) Uani 1 1 d .
H8 H 0.7137 0.6561 0.3982 0.027 Uiso 1 1 calc R
C12 C 0.78695(8) 0.66580(7) 0.54869(6) 0.0218(2) Uani 1 1 d .
H12 H 0.7665 0.6662 0.5927 0.026 Uiso 1 1 calc R
C4 C 0.32725(7) 0.59561(7) 0.51448(5) 0.0204(2) Uani 1 1 d .
H4A H 0.3180 0.6443 0.5469 0.025 Uiso 1 1 calc R
H4B H 0.3337 0.5374 0.5377 0.025 Uiso 1 1 calc R
C9 C 0.84744(8) 0.66550(8) 0.42043(6) 0.0271(3) Uani 1 1 d .
H9 H 0.8683 0.6658 0.3765 0.032 Uiso 1 1 calc R
C6 C 0.29509(8) 0.56571(8) 0.40103(6) 0.0242(3) Uani 1 1 d .
H6A H 0.3019 0.4994 0.3978 0.029 Uiso 1 1 calc R
H6B H 0.2597 0.5874 0.3631 0.029 Uiso 1 1 calc R
C7 C 0.24949(7) 0.59224(8) 0.46535(6) 0.0221(2) Uani 1 1 d .
H7A H 0.2197 0.6518 0.4615 0.026 Uiso 1 1 calc R
H7B H 0.2040 0.5468 0.4784 0.026 Uiso 1 1 calc R
C5 C 0.38681(8) 0.61171(9) 0.40384(5) 0.0249(3) Uani 1 1 d .
H5A H 0.4330 0.5764 0.3800 0.030 Uiso 1 1 calc R
H5B H 0.3840 0.6734 0.3854 0.030 Uiso 1 1 calc R
C10 C 0.90890(8) 0.67081(8) 0.47139(7) 0.0288(3) Uani 1 1 d .
H10 H 0.9717 0.6737 0.4624 0.035 Uiso 1 1 calc R
C11 C 0.87847(8) 0.67184(8) 0.53552(6) 0.0269(3) Uani 1 1 d .
H11 H 0.9204 0.6767 0.5704 0.032 Uiso 1 1 calc R

loop_
_atom_site_aniso_label
_atom_site_aniso_U_11
_atom_site_aniso_U_22
_atom_site_aniso_U_33
_atom_site_aniso_U_23
_atom_site_aniso_U_13
_atom_site_aniso_U_12
N2 0.0180(4) 0.0206(4) 0.0174(5) -0.0023(3) 0.0006(3) -0.0007(3)
N1 0.0179(4) 0.0241(5) 0.0147(4) -0.0019(3) 0.0016(3) -0.0016(3)
N3 0.0197(5) 0.0260(5) 0.0163(5) -0.0017(4) 0.0010(3) -0.0026(4)
N4 0.0195(5) 0.0495(7) 0.0145(5) -0.0011(4) 0.0006(4) -0.0079(4)
C1 0.0201(5) 0.0153(5) 0.0166(5) -0.0016(4) 0.0000(4) -0.0004(4)
C2 0.0205(5) 0.0144(5) 0.0205(5) -0.0022(4) 0.0016(4) -0.0013(4)
C3 0.0214(5) 0.0227(5) 0.0155(5) -0.0014(4) 0.0007(4) -0.0014(4)
C8 0.0263(6) 0.0190(5) 0.0216(6) -0.0031(4) 0.0031(4) -0.0029(4)
C12 0.0228(5) 0.0197(5) 0.0228(6) -0.0019(4) 0.0005(4) -0.0014(4)
C4 0.0193(5) 0.0224(5) 0.0196(5) -0.0015(4) 0.0029(4) -0.0008(4)
C9 0.0301(6) 0.0216(5) 0.0294(6) -0.0061(5) 0.0119(5) -0.0053(4)
C6 0.0222(5) 0.0286(6) 0.0217(6) -0.0034(4) -0.0032(4) -0.0007(4)
C7 0.0190(5) 0.0221(5) 0.0252(6) -0.0021(4) -0.0003(4) -0.0003(4)
C5 0.0233(6) 0.0362(6) 0.0153(5) -0.0006(4) -0.0015(4) -0.0032(5)
C10 0.0207(5) 0.0232(6) 0.0425(8) -0.0069(5) 0.0081(5) -0.0043(4)
C11 0.0223(6) 0.0235(6) 0.0349(7) -0.0042(5) -0.0029(5) -0.0029(4)

loop_
_atom_type_symbol
_atom_type_description
_atom_type_scat_dispersion_real
_atom_type_scat_dispersion_imag
_atom_type_scat_source
C C 0.0033 0.0016 'International Tables Vol C Tables 4.2.6.8 and 6.1.1.4'
H H 0.0000 0.0000 'International Tables Vol C Tables 4.2.6.8 and 6.1.1.4'
N N 0.0061 0.0033 'International Tables Vol C Tables 4.2.6.8 and 6.1.1.4'

loop_
_geom_angle_atom_site_label_1
_geom_angle_atom_site_label_2
_geom_angle_atom_site_label_3
_geom_angle
C1 N2 N1 102.57(8)
C3 N1 N2 109.06(9)
C3 N3 C1 102.45(9)
C3 N4 C4 123.02(10)
C3 N4 C5 122.92(10)
C5 N4 C4 114.01(9)
N2 C1 N3 115.23(9)
N2 C1 C2 121.69(10)
N3 C1 C2 123.03(10)
C8 C2 C1 120.05(10)
C8 C2 C12 119.14(10)
C12 C2 C1 120.79(10)
N3 C3 N1 110.68(9)
N3 C3 N4 126.51(10)
N4 C3 N1 122.81(10)
C9 C8 C2 120.10(11)
C11 C12 C2 120.45(11)
N4 C4 C7 103.23(9)
C10 C9 C8 120.31(11)
C5 C6 C7 104.28(9)
C4 C7 C6 103.94(9)
N4 C5 C6 102.60(9)
C9 C10 C11 119.89(11)
C12 C11 C10 120.09(11)

loop_
_geom_bond_atom_site_label_1
_geom_bond_atom_site_label_2
_geom_bond_distance
N2 N1 1.3768(12)
N2 C1 1.3259(14)
N1 C3 1.3476(14)
N3 C1 1.3625(14)
N3 C3 1.3383(14)
N4 C3 1.3388(14)
N4 C4 1.4573(14)
N4 C5 1.4544(14)
C1 C2 1.4710(15)
C2 C8 1.3958(16)
C2 C12 1.3980(16)
C8 C9 1.3900(16)
C12 C11 1.3856(16)
C4 C7 1.5302(15)
C9 C10 1.3869(19)
C6 C7 1.5312(16)
C6 C5 1.5215(16)
C10 C11 1.3879(18)
